data_1551707
loop_
_publ_author_name
'CHERNI, Saoussen Namouchi'
'CHERNI, Abdessatar'
'DRISS, Ahmed'

_publ_section_title
;
 Crystal Structure of Bicapped Trigonal-Antiprismatic Coordinated Cd(II)
 Complex [Cd(C10H8N2)(NO3)2(H2O)]
;
_journal_name_full 'X-ray Structure Analysis Online'
_journal_page_first 13
_journal_paper_doi 10.2116/xraystruct.28.13
_journal_volume 28
_journal_year 2012
_chemical_compound_source Synthesis
_chemical_formula_moiety 'C10 H10 Cd N4 O7'
_chemical_formula_sum 'C10 H10 Cd N4 O7'
_chemical_formula_weight 410.62
_chemical_name_common 'Dinitrato aqua 2,2'-bipyridine cadmium(II)'
_space_group_IT_number 14
_space_group_name_Hall '-P 2ybc'
_space_group_name_H-M_alt 'P 1 21/c 1'
_symmetry_cell_setting monoclinic
_symmetry_space_group_name_Hall '-P 2ybc'
_symmetry_space_group_name_H-M 'P 1 21/c 1'
_atom_sites_solution_hydrogens geom
_atom_sites_solution_primary direct
_atom_sites_solution_secondary difmap
_audit_creation_method SHELXL-97
_cell_angle_alpha 90.00
_cell_angle_beta 98.34(6)
_cell_angle_gamma 90.00
_cell_formula_units_Z 4
_cell_length_a 7.426(6)
_cell_length_b 9.302(3)
_cell_length_c 19.841(9)
_cell_measurement_reflns_used 25
_cell_measurement_temperature 293(2)
_cell_measurement_theta_max 14.69
_cell_measurement_theta_min 11.60
_cell_volume 1356.1(13)
_computing_cell_refinement 'CAD-4 EXPRESS(Duisbourg,1992; Mac\'{cek & Yordanov, 1992)'
_computing_data_collection 'CAD-4 EXPRESS(Duisbourg,1992; Mac\'{cek & Yordanov, 1992)'
_computing_data_reduction 'Molen (Fair, 1990)'
_computing_molecular_graphics 'Diamond Version 2.0 (Brandenburg, 1998)'
_computing_publication_material 'SHELXL-97 (Sheldrick, 1997)'
_computing_structure_refinement 'SHELXL-97 (Sheldrick, 1997)'
_computing_structure_solution 'SHELXL-97 (Sheldrick, 1997)'
_diffrn_ambient_temperature 293(2)
_diffrn_measured_fraction_theta_full 0.998
_diffrn_measured_fraction_theta_max 0.998
_diffrn_measurement_device_type 'Enraf-Nonius CAD-4'
_diffrn_measurement_method \w/2\q
_diffrn_radiation_monochromator graphite
_diffrn_radiation_source 'fine-focus sealed tube'
_diffrn_radiation_type MoK\a
_diffrn_radiation_wavelength 0.71073
_diffrn_reflns_av_R_equivalents 0.0336
_diffrn_reflns_av_sigmaI/netI 0.0177
_diffrn_reflns_limit_h_max 1
_diffrn_reflns_limit_h_min -9
_diffrn_reflns_limit_k_max 11
_diffrn_reflns_limit_k_min -1
_diffrn_reflns_limit_l_max 25
_diffrn_reflns_limit_l_min -25
_diffrn_reflns_number 3678
_diffrn_reflns_theta_full 26.92
_diffrn_reflns_theta_max 26.92
_diffrn_reflns_theta_min 2.07
_diffrn_standards_decay_% 0
_diffrn_standards_interval_time 120
_diffrn_standards_number 2
_exptl_absorpt_coefficient_mu 1.654
_exptl_absorpt_correction_T_max 0.7178
_exptl_absorpt_correction_T_min 0.4784
_exptl_absorpt_correction_type psi-scan
_exptl_absorpt_process_details 'North A.C.T., Phillips D.C. & Mathews F.S. (1968) Acta. Cryst. A24, 351'
_exptl_crystal_colour colourless
_exptl_crystal_density_diffrn 2.011
_exptl_crystal_density_meas ?
_exptl_crystal_density_method 'not measured'
_exptl_crystal_description Parallelepiped
_exptl_crystal_F_000 808
_exptl_crystal_size_max 0.3
_exptl_crystal_size_mid 0.25
_exptl_crystal_size_min 0.2
_refine_diff_density_max 1.362
_refine_diff_density_min -1.395
_refine_diff_density_rms 0.141
_refine_ls_extinction_coef 0.155(4)
_refine_ls_extinction_expression Fc^*^=kFc[1+0.001xFc^2^\l^3^/sin(2\q)]^-1/4^
_refine_ls_extinction_method SHELXL
_refine_ls_goodness_of_fit_ref 1.158
_refine_ls_hydrogen_treatment mixed
_refine_ls_matrix_type full
_refine_ls_number_parameters 239
_refine_ls_number_reflns 2932
_refine_ls_number_restraints 2
_refine_ls_restrained_S_all 1.159
_refine_ls_R_factor_all 0.0366
_refine_ls_R_factor_gt 0.0337
_refine_ls_shift/su_max 0.001
_refine_ls_shift/su_mean 0.000
_refine_ls_structure_factor_coef Fsqd
_refine_ls_weighting_details 'calc w=1/[\s^2^(Fo^2^)+(0.0550P)^2^+0.4393P] where P=(Fo^2^+2Fc^2^)/3'
_refine_ls_weighting_scheme calc
_refine_ls_wR_factor_gt 0.0835
_refine_ls_wR_factor_ref 0.0858
_reflns_number_gt 2696
_reflns_number_total 2932
_reflns_threshold_expression >2sigma(I)
_cod_data_source_file 28_13_1.cif
_cod_data_source_block 11XL029
_cod_depositor_comments
;
The following automatic conversions were performed:

'_symmetry_cell_setting' value 'Monoclinic' changed to 'monoclinic'
according to
/home/andrius/struct/COD-crude-data/automatic-downloads/current/J-STAGE/lib/dictionaries/cif_core.dic
dictionary named 'cif_core.dic' version 2.4.2 from 2011-04-26.

'_exptl_crystal_density_meas' value 'none' was changed to '?' - the
value is perceived as not measured.

Automatic conversion script
Id: cif_fix_values 6524 2018-11-02 12:15:13Z antanas 
;
_cod_original_sg_symbol_H-M P21/c
_cod_database_code 1551707

loop_
_symmetry_equiv_pos_as_xyz
'x, y, z'
'-x, y+1/2, -z+1/2'
'-x, -y, -z'
'x, -y-1/2, z-1/2'

loop_
_atom_site_label
_atom_site_type_symbol
_atom_site_fract_x
_atom_site_fract_y
_atom_site_fract_z
_atom_site_U_iso_or_equiv
_atom_site_adp_type
_atom_site_occupancy
_atom_site_symmetry_multiplicity
_atom_site_calc_flag
_atom_site_refinement_flags
Cd1 Cd 0.28049(3) 0.06904(2) 0.206131(9) 0.03805(14) Uani 1 1 d .
N1 N 0.3063(3) 0.1287(2) 0.0931(1) 0.0372(5) Uani 1 1 d .
N2 N 0.2125(3) -0.1346(2) 0.1378(1) 0.0416(5) Uani 1 1 d .
N3 N 0.2688(3) -0.0289(3) 0.3435(1) 0.0394(5) Uani 1 1 d .
N4 N 0.6494(4) -0.1300(3) 0.2371(1) 0.0478(6) Uani 1 1 d .
O7 O 0.6017(3) -0.0123(2) 0.2107(1) 0.0530(5) Uani 1 1 d .
O1 O 0.3831(4) 0.0638(3) 0.3327(2) 0.0682(8) Uani 1 1 d .
O2 O 0.2606(5) -0.0741(3) 0.4005(1) 0.0683(8) Uani 1 1 d .
O3 O 0.1619(4) -0.0717(3) 0.2931(1) 0.0630(7) Uani 1 1 d .
O4 O 0.1963(4) 0.3249(4) 0.2646(2) 0.1001(12) Uani 1 1 d .
O5 O -0.0394(3) 0.1248(3) 0.1725(1) 0.0574(6) Uani 1 1 d D
O6 O 0.4579(4) 0.2958(2) 0.2340(1) 0.0644(7) Uani 1 1 d .
C1 C 0.2172(3) -0.1205(3) 0.0712(1) 0.0362(5) Uani 1 1 d .
C2 C 0.2591(5) 0.0538(4) -0.0230(2) 0.0504(7) Uani 1 1 d .
C3 C 0.3541(4) 0.2590(3) 0.0725(2) 0.0477(6) Uani 1 1 d .
C4 C 0.1754(5) -0.2643(3) 0.1620(2) 0.0497(7) Uani 1 1 d .
C5 C 0.1883(5) -0.2379(4) 0.0275(2) 0.0509(7) Uani 1 1 d .
C6 C 0.2619(3) 0.0248(3) 0.0459(1) 0.0365(5) Uani 1 1 d .
C7 C 0.3578(5) 0.2928(4) 0.0049(2) 0.0559(8) Uani 1 1 d .
C8 C 0.1523(5) -0.3705(4) 0.0535(2) 0.0588(8) Uani 1 1 d .
C9 C 0.3087(5) 0.1883(4) -0.0431(2) 0.0583(8) Uani 1 1 d .
C10 C 0.1443(4) -0.3842(3) 0.1224(2) 0.0537(8) Uani 1 1 d .
H1 H 0.199(6) -0.219(5) -0.017(3) 0.086(15) Uiso 1 1 d .
H2 H 0.180(5) -0.266(4) 0.2066(19) 0.043(8) Uiso 1 1 d .
H3 H 0.382(6) 0.386(5) -0.003(2) 0.069(11) Uiso 1 1 d .
H4 H 0.222(6) -0.021(5) -0.053(2) 0.062(11) Uiso 1 1 d .
H5 H 0.394(5) 0.326(4) 0.105(2) 0.052(9) Uiso 1 1 d .
H6 H 0.295(5) 0.211(4) -0.091(2) 0.061(11) Uiso 1 1 d .
H7 H 0.118(5) -0.467(5) 0.144(2) 0.054(10) Uiso 1 1 d .
H8 H 0.132(7) -0.450(5) 0.026(3) 0.091(17) Uiso 1 1 d .
H9 H -0.065(6) 0.223(4) 0.178(2) 0.073(13) Uiso 1 1 d D
H10 H -0.125(6) 0.075(4) 0.184(3) 0.074 Uiso 1 1 d D

loop_
_atom_site_aniso_label
_atom_site_aniso_U_11
_atom_site_aniso_U_22
_atom_site_aniso_U_33
_atom_site_aniso_U_23
_atom_site_aniso_U_13
_atom_site_aniso_U_12
Cd1 0.0540(2) 0.0353(2) 0.0256(2) -0.00389(6) 0.00851(9) -0.00635(7)
N1 0.044(1) 0.038(1) 0.029(1) 0.0011(9) 0.0045(8) -0.0028(9)
N2 0.056(1) 0.037(1) 0.033(1) -0.0051(9) 0.012(1) -0.006(1)
N3 0.051(1) 0.040(1) 0.029(1) 0.0008(9) 0.0095(9) 0.005(1)
N4 0.058(1) 0.039(1) 0.041(1) -0.003(1) -0.010(1) 0.004(1)
O7 0.065(1) 0.041(1) 0.053(1) 0.012(1) 0.008(1) 0.005(1)
O1 0.078(2) 0.054(1) 0.078(2) -0.010(1) 0.031(2) -0.016(1)
O2 0.094(2) 0.080(2) 0.033(1) 0.015(1) 0.0140(1) 0.011(1)
O3 0.058(1) 0.095(2) 0.034(1) -0.015(1) 0.001(1) -0.006(1)
O4 0.047(1) 0.082(2) 0.161(3) 0.008(2) -0.021(2) -0.014(1)
O5 0.062(1) 0.055(1) 0.057(1) -0.004(1) 0.014(1) -0.007(1)
O6 0.108(2) 0.042(1) 0.047(1) -0.0046(9) 0.024(1) 0.002(1)
C1 0.034(1) 0.043(1) 0.031(1) -0.008(1) 0.0047(9) -0.001(1)
C2 0.060(2) 0.064(2) 0.027(1) -0.002(1) 0.006(1) 0.000(1)
C3 0.059(2) 0.043(1) 0.041(1) 0.005(1) 0.007(1) -0.007(1)
C4 0.069(2) 0.040(1) 0.042(2) -0.001(1) 0.016(1) -0.007(1)
C5 0.060(2) 0.053(2) 0.040(1) -0.017(1) 0.009(1) -0.007(1)
C6 0.035(1) 0.046(1) 0.028(1) -0.001(1) 0.0050(9) 0.003(1)
C7 0.064(2) 0.056(2) 0.049(2) 0.020(1) 0.011(1) -0.002(1)
C8 0.068(2) 0.046(2) 0.062(2) -0.024(1) 0.008(2) -0.008(1)
C9 0.068(2) 0.075(2) 0.033(1) 0.016(1) 0.012(1) 0.004(2)
C10 0.054(2) 0.037(1) 0.071(2) -0.004(1) 0.014(1) -0.008(1)

loop_
_atom_type_symbol
_atom_type_description
_atom_type_scat_dispersion_real
_atom_type_scat_dispersion_imag
_atom_type_scat_source
C C 0.0033 0.0016 'International Tables Vol C Tables 4.2.6.8 and 6.1.1.4'
H H 0.0000 0.0000 'International Tables Vol C Tables 4.2.6.8 and 6.1.1.4'
Cd Cd -0.8075 1.2024 'International Tables Vol C Tables 4.2.6.8 and 6.1.1.4'
N N 0.0061 0.0033 'International Tables Vol C Tables 4.2.6.8 and 6.1.1.4'
O O 0.0106 0.0060 'International Tables Vol C Tables 4.2.6.8 and 6.1.1.4'

loop_
_geom_angle_atom_site_label_1
_geom_angle_atom_site_label_2
_geom_angle_atom_site_label_3
_geom_angle
_geom_angle_site_symmetry_1
_geom_angle_site_symmetry_3
_geom_angle_publ_flag
N2 Cd1 N1 71.26(8) . . y
N2 Cd1 O5 83.8(1) . . y
N1 Cd1 O5 84.2(1) . . y
N2 Cd1 O3 84.55(9) . . y
N1 Cd1 O3 153.46(8) . . y
O5 Cd1 O3 82.5(1) . . y
N2 Cd1 O7 84.30(9) . . y
N1 Cd1 O7 84.06(9) . . y
O5 Cd1 O7 165.51(9) . . y
O3 Cd1 O7 104.7(1) . . y
N2 Cd1 O6 150.59(8) . . y
N1 Cd1 O6 84.16(8) . . y
O5 Cd1 O6 110.1(1) . . y
O3 Cd1 O6 122.01(8) . . y
O7 Cd1 O6 77.15(9) . . y
N2 Cd1 O1 124.79(8) . . y
N1 Cd1 O1 154.68(9) . . y
O5 Cd1 O1 114.7(1) . . y
O3 Cd1 O1 50.93(9) . . y
O7 Cd1 O1 78.9(1) . . y
O6 Cd1 O1 73.92(8) . . y
O4 Cd1 N2 153.94(1) . . y
O4 Cd1 N1 104.65(1) . . y
O4 Cd1 O6 47.55(1) . . y
O4 Cd1 O5 70.07(1) . . y
O4 Cd1 O1 69.60(1) . . y
O4 Cd1 O3 92.22(1) . . y
O4 Cd1 O7 121.37(1) . . y
C3 N1 C6 118.8(2) . . n
C3 N1 Cd1 124.5(2) . . n
C6 N1 Cd1 116.6(2) . . n
C1 N2 C4 118.6(2) . . n
C1 N2 Cd1 117.4(2) . . n
C4 N2 Cd1 124.0(2) . . n
O2 N3 O3 121.5(3) . . n
O2 N3 O1 121.6(3) . . n
O3 N3 O1 116.8(3) . . n
O4 N4 O7 120.0(3) 2_645 . n
O4 N4 O6 118.9(3) 2_645 2_645 n
O7 N4 O6 121.1(3) . 2_645 n
N4 O7 Cd1 119.8(2) . . n
N3 O1 Cd1 94.0(2) . . n
N3 O3 Cd1 98.2(2) . . n
Cd1 O5 H9 113(3) . . n
Cd1 O5 H10 123(3) . . n
H9 O5 H10 109(4) . . n
N4 O6 Cd1 102.5(2) 2_655 . n
N2 C1 C5 121.1(3) . . n
N2 C1 C6 117.4(2) . . n
C5 C1 C6 121.4(3) . . n
C9 C2 C6 119.6(3) . . n
C9 C2 H4 124(3) . . n
C6 C2 H4 116(3) . . n
N1 C3 C7 123.0(3) . . n
N1 C3 H5 118(2) . . n
C7 C3 H5 119(2) . . n
N2 C4 C10 123.8(3) . . n
N2 C4 H2 113(2) . . n
C10 C4 H2 123(2) . . n
C8 C5 C1 119.3(3) . . n
C8 C5 H1 126(3) . . n
C1 C5 H1 115(3) . . n
N1 C6 C2 120.6(3) . . n
N1 C6 C1 117.2(2) . . n
C2 C6 C1 122.2(3) . . n
C9 C7 C3 118.1(3) . . n
C9 C7 H3 127(3) . . n
C3 C7 H3 114(3) . . n
C5 C8 C10 119.5(3) . . n
C5 C8 H8 121(3) . . n
C10 C8 H8 120(3) . . n
C7 C9 C2 119.8(3) . . n
C7 C9 H6 121(2) . . n
C2 C9 H6 119(2) . . n
C4 C10 C8 117.8(3) . . n
C4 C10 H7 116(3) . . n
C8 C10 H7 126(3) . . n

loop_
_geom_bond_atom_site_label_1
_geom_bond_atom_site_label_2
_geom_bond_distance
_geom_bond_site_symmetry_2
_geom_bond_publ_flag
Cd1 N2 2.341(2) . y
Cd1 N1 2.344(2) . y
Cd1 O5 2.428(3) . y
Cd1 O3 2.431(3) . y
Cd1 O7 2.491(3) . y
Cd1 O6 2.506(3) . y
Cd1 O1 2.516(4) . y
Cd1 O4 2.759(4) . y
N1 C3 1.343(4) . n
N1 C6 1.353(4) . n
N2 C1 1.334(4) . n
N2 C4 1.342(4) . n
N3 O2 1.217(3) . n
N3 O3 1.249(4) . n
N3 O1 1.250(4) . n
N4 O4 1.225(4) 2_645 n
N4 O7 1.243(3) . n
N4 O6 1.254(4) 2_645 n
O4 N4 1.225(4) 2_655 n
O5 H9 0.94(4) . n
O5 H10 0.85(4) . n
O6 N4 1.254(4) 2_655 n
C1 C5 1.392(4) . n
C1 C6 1.495(4) . n
C2 C9 1.380(5) . n
C2 C6 1.391(4) . n
C2 H4 0.93(5) . n
C3 C7 1.383(4) . n
C3 H5 0.91(4) . n
C4 C10 1.365(5) . n
C4 H2 0.88(4) . n
C5 C8 1.379(5) . n
C5 H1 0.92(5) . n
C7 C9 1.372(6) . n
C7 H3 0.90(5) . n
C8 C10 1.382(5) . n
C8 H8 0.92(5) . n
C9 H6 0.96(4) . n
C10 H7 0.92(4) . n
